data_4032870
loop_
_publ_author_name
'Ahmed, Basil M.'
'Rudell, Nicholas A.'
'Soto, Ixtlazihuatl'
'Mezei, Gellert'

_publ_section_title
;
 Reaction of Amines with Aldehydes and Ketones Revisited: Access To a
 Class of Non-Scorpionate Tris(pyrazolyl)methane and Related Ligands.
;
_journal_issue 19
_journal_name_full 'The Journal of organic chemistry'
_journal_page_first 10549
_journal_page_last 10562
_journal_paper_doi 10.1021/acs.joc.7b02070
_journal_volume 82
_journal_year 2017
_chemical_formula_sum 'C10 H12 N8'
_chemical_formula_weight 244.28
_space_group_crystal_system triclinic
_space_group_IT_number 2
_space_group_name_Hall '-P 1'
_space_group_name_H-M_alt 'P -1'
_symmetry_space_group_name_Hall '-P 1'
_symmetry_space_group_name_H-M 'P -1'
_atom_sites_solution_hydrogens mixed
_audit_creation_method SHELXL-2014/6
_cell_angle_alpha 80.792(2)
_cell_angle_beta 86.831(2)
_cell_angle_gamma 76.742(2)
_cell_formula_units_Z 2
_cell_length_a 4.71400(10)
_cell_length_b 9.5506(3)
_cell_length_c 12.6537(3)
_cell_measurement_reflns_used 2831
_cell_measurement_temperature 297(2)
_cell_measurement_theta_max 28.19
_cell_measurement_theta_min 2.94
_cell_volume 547.26(3)
_computing_cell_refinement 'Bruker SAINT'
_computing_data_collection 'Bruker APEX2'
_computing_data_reduction 'Bruker SAINT'
_computing_molecular_graphics 'Bruker SHELXTL'
_computing_publication_material 'Bruker SHELXTL'
_computing_structure_refinement 'SHELXL-2014 (Sheldrick 2014)'
_computing_structure_solution 'SHELXS-97 (Sheldrick 2008)'
_diffrn_ambient_temperature 297(2)
_diffrn_measured_fraction_theta_full 0.999
_diffrn_measured_fraction_theta_max 0.994
_diffrn_measurement_device_type 'Bruker APEX-II CCD'
_diffrn_measurement_method '\f and \w scans'
_diffrn_radiation_type MoK\a
_diffrn_radiation_wavelength 0.71073
_diffrn_reflns_av_R_equivalents 0.0243
_diffrn_reflns_av_unetI/netI 0.0245
_diffrn_reflns_Laue_measured_fraction_full 0.999
_diffrn_reflns_Laue_measured_fraction_max 0.994
_diffrn_reflns_limit_h_max 6
_diffrn_reflns_limit_h_min -6
_diffrn_reflns_limit_k_max 12
_diffrn_reflns_limit_k_min -12
_diffrn_reflns_limit_l_max 16
_diffrn_reflns_limit_l_min -16
_diffrn_reflns_number 9379
_diffrn_reflns_point_group_measured_fraction_full 0.999
_diffrn_reflns_point_group_measured_fraction_max 0.994
_diffrn_reflns_theta_full 25.242
_diffrn_reflns_theta_max 28.312
_diffrn_reflns_theta_min 2.216
_exptl_absorpt_coefficient_mu 0.102
_exptl_absorpt_correction_T_max 0.7457
_exptl_absorpt_correction_T_min 0.7049
_exptl_absorpt_correction_type multi-scan
_exptl_absorpt_process_details sadabs
_exptl_crystal_colour colourless
_exptl_crystal_density_diffrn 1.482
_exptl_crystal_description prism
_exptl_crystal_F_000 256
_exptl_crystal_size_max 0.240
_exptl_crystal_size_mid 0.180
_exptl_crystal_size_min 0.030
_refine_diff_density_max 0.233
_refine_diff_density_min -0.206
_refine_diff_density_rms 0.049
_refine_ls_extinction_method none
_refine_ls_goodness_of_fit_ref 1.074
_refine_ls_hydrogen_treatment mixed
_refine_ls_matrix_type full
_refine_ls_number_parameters 191
_refine_ls_number_reflns 2711
_refine_ls_number_restraints 7
_refine_ls_restrained_S_all 1.075
_refine_ls_R_factor_all 0.0550
_refine_ls_R_factor_gt 0.0395
_refine_ls_shift/su_max 0.000
_refine_ls_shift/su_mean 0.000
_refine_ls_structure_factor_coef Fsqd
_refine_ls_weighting_details 'w=1/[\s^2^(Fo^2^)+(0.0598P)^2^+0.1486P] where P=(Fo^2^+2Fc^2^)/3'
_refine_ls_weighting_scheme calc
_refine_ls_wR_factor_gt 0.1025
_refine_ls_wR_factor_ref 0.1228
_reflns_Friedel_coverage 0.000
_reflns_number_gt 2112
_reflns_number_total 2711
_reflns_threshold_expression 'I > 2\s(I)'
_cod_data_source_file jo7b02070_si_002.cif
_cod_data_source_block 2a
_cod_depositor_comments 'Adding full bibliography for 4032870.cif.'
_cod_database_code 4032870
_shelx_space_group_comment
;
The symmetry employed for this shelxl refinement is uniquely defined
by the following loop, which should always be used as a source of
symmetry information in preference to the above space-group names.
They are only intended as comments.
;
_shelx_estimated_absorpt_t_min 0.976
_shelx_estimated_absorpt_t_max 0.997
_shelxl_version_number 2014/6

loop_
_space_group_symop_operation_xyz
'x, y, z'
'-x, -y, -z'

loop_
_atom_site_label
_atom_site_type_symbol
_atom_site_fract_x
_atom_site_fract_y
_atom_site_fract_z
_atom_site_U_iso_or_equiv
_atom_site_adp_type
_atom_site_occupancy
_atom_site_site_symmetry_order
_atom_site_calc_flag
_atom_site_refinement_flags_posn
_atom_site_refinement_flags_adp
N1 N -0.1766(3) 0.15336(15) 0.07771(10) 0.0355(3) Uani 1 1 d . .
N2 N -0.2114(3) 0.19375(17) -0.02916(11) 0.0392(3) Uani 1 1 d D .
H2N H -0.323(4) 0.159(2) -0.0640(16) 0.058(6) Uiso 1 1 d D .
N3 N 0.5091(3) -0.08200(16) 0.18288(11) 0.0340(3) Uani 1 1 d D .
H3A H 0.652(4) -0.158(2) 0.2093(17) 0.064(7) Uiso 1 1 d D .
H3B H 0.572(4) -0.0019(19) 0.1587(16) 0.053(6) Uiso 1 1 d D .
N4 N 0.2272(3) -0.17719(13) 0.32506(10) 0.0325(3) Uani 1 1 d . .
N5 N -0.0027(3) -0.11946(14) 0.38672(11) 0.0351(3) Uani 1 1 d D .
H5N H -0.072(4) -0.179(2) 0.4389(14) 0.052(6) Uiso 1 1 d D .
N6 N 0.2136(3) 0.31357(14) 0.43817(10) 0.0307(3) Uani 1 1 d D .
H6A H 0.241(5) 0.376(2) 0.4800(16) 0.056(6) Uiso 1 1 d D .
H6B H 0.379(4) 0.288(2) 0.4026(15) 0.048(6) Uiso 1 1 d D .
N7 N -0.2053(3) 0.50038(13) 0.39073(10) 0.0314(3) Uani 1 1 d . .
N8 N -0.3952(3) 0.53562(14) 0.30850(11) 0.0327(3) Uani 1 1 d D .
H8N H -0.540(4) 0.6110(18) 0.3096(15) 0.046(5) Uiso 1 1 d D .
C1 C -0.0586(4) 0.29210(18) -0.06978(13) 0.0377(4) Uani 1 1 d . .
H1 H -0.0514 0.3347 -0.1410 0.045 Uiso 1 1 calc R U
C2 C 0.0851(4) 0.31835(18) 0.01311(13) 0.0360(4) Uani 1 1 d . .
H2 H 0.2097 0.3816 0.0101 0.043 Uiso 1 1 calc R U
C3 C 0.0049(3) 0.22966(15) 0.10349(11) 0.0258(3) Uani 1 1 d . .
C4 C 0.0977(3) 0.21773(15) 0.21747(11) 0.0250(3) Uani 1 1 d . .
H4 H 0.3002 0.2281 0.2137 0.030 Uiso 1 1 calc R U
C5 C -0.0814(3) 0.02559(16) 0.36164(12) 0.0320(3) Uani 1 1 d . .
H5 H -0.2319 0.0865 0.3940 0.038 Uiso 1 1 calc R U
C6 C 0.0983(3) 0.06900(15) 0.27993(11) 0.0249(3) Uani 1 1 d . .
C7 C 0.2883(3) -0.06238(15) 0.26141(11) 0.0259(3) Uani 1 1 d . .
C8 C -0.3240(3) 0.44340(16) 0.23640(12) 0.0296(3) Uani 1 1 d . .
H8 H -0.4237 0.4477 0.1741 0.035 Uiso 1 1 calc R U
C9 C -0.0773(3) 0.34147(15) 0.27112(11) 0.0251(3) Uani 1 1 d . .
C10 C -0.0129(3) 0.38356(15) 0.36761(11) 0.0254(3) Uani 1 1 d . .

loop_
_atom_site_aniso_label
_atom_site_aniso_U_11
_atom_site_aniso_U_22
_atom_site_aniso_U_33
_atom_site_aniso_U_23
_atom_site_aniso_U_13
_atom_site_aniso_U_12
N1 0.0447(8) 0.0374(8) 0.0277(6) -0.0071(5) -0.0014(5) -0.0140(6)
N2 0.0453(8) 0.0455(9) 0.0290(7) -0.0118(6) -0.0048(6) -0.0096(7)
N3 0.0352(7) 0.0282(7) 0.0379(7) -0.0123(6) 0.0062(6) -0.0023(6)
N4 0.0386(7) 0.0217(6) 0.0342(7) -0.0047(5) 0.0001(5) -0.0003(5)
N5 0.0444(8) 0.0252(7) 0.0317(7) -0.0005(5) 0.0052(6) -0.0037(6)
N6 0.0353(7) 0.0258(7) 0.0295(6) -0.0072(5) -0.0036(5) -0.0011(5)
N7 0.0367(7) 0.0243(6) 0.0325(6) -0.0100(5) -0.0030(5) -0.0007(5)
N8 0.0357(7) 0.0225(6) 0.0369(7) -0.0085(5) -0.0044(5) 0.0032(5)
C1 0.0420(9) 0.0378(9) 0.0266(7) -0.0017(6) 0.0021(6) 0.0019(7)
C2 0.0427(9) 0.0317(8) 0.0326(8) -0.0016(6) 0.0026(6) -0.0093(7)
C3 0.0291(7) 0.0198(7) 0.0267(7) -0.0065(5) 0.0023(5) -0.0009(5)
C4 0.0285(7) 0.0197(7) 0.0269(7) -0.0063(5) 0.0002(5) -0.0036(5)
C5 0.0377(8) 0.0241(7) 0.0304(7) -0.0056(6) 0.0033(6) 0.0007(6)
C6 0.0301(7) 0.0201(7) 0.0238(6) -0.0060(5) -0.0029(5) -0.0015(5)
C7 0.0299(7) 0.0215(7) 0.0265(7) -0.0071(5) -0.0029(5) -0.0029(5)
C8 0.0362(8) 0.0221(7) 0.0299(7) -0.0056(6) -0.0030(6) -0.0038(6)
C9 0.0312(7) 0.0174(6) 0.0266(7) -0.0053(5) 0.0005(5) -0.0042(5)
C10 0.0307(7) 0.0189(7) 0.0263(7) -0.0051(5) 0.0009(5) -0.0042(5)

loop_
_atom_type_symbol
_atom_type_description
_atom_type_scat_dispersion_real
_atom_type_scat_dispersion_imag
_atom_type_scat_source
C C 0.0033 0.0016 'International Tables Vol C Tables 4.2.6.8 and 6.1.1.4'
H H 0.0000 0.0000 'International Tables Vol C Tables 4.2.6.8 and 6.1.1.4'
N N 0.0061 0.0033 'International Tables Vol C Tables 4.2.6.8 and 6.1.1.4'

loop_
_geom_angle_atom_site_label_1
_geom_angle_atom_site_label_2
_geom_angle_atom_site_label_3
_geom_angle
C3 N1 N2 104.72(13)
C1 N2 N1 112.24(14)
C1 N2 H2N 126.2(15)
N1 N2 H2N 121.6(15)
C7 N3 H3A 107.9(14)
C7 N3 H3B 113.3(14)
H3A N3 H3B 114(2)
C7 N4 N5 104.22(11)
C5 N5 N4 111.70(13)
C5 N5 H5N 129.6(13)
N4 N5 H5N 118.6(13)
C10 N6 H6A 108.7(14)
C10 N6 H6B 110.8(13)
H6A N6 H6B 107.2(19)
C10 N7 N8 104.47(12)
C8 N8 N7 111.90(12)
C8 N8 H8N 130.1(13)
N7 N8 H8N 118.0(13)
N2 C1 C2 106.96(14)
N2 C1 H1 126.5
C2 C1 H1 126.5
C1 C2 C3 105.25(15)
C1 C2 H2 127.4
C3 C2 H2 127.4
N1 C3 C2 110.84(14)
N1 C3 C4 121.63(12)
C2 C3 C4 127.53(14)
C3 C4 C6 111.56(11)
C3 C4 C9 111.46(11)
C6 C4 C9 113.64(11)
C3 C4 H4 106.6
C6 C4 H4 106.6
C9 C4 H4 106.6
N5 C5 C6 108.33(13)
N5 C5 H5 125.8
C6 C5 H5 125.8
C5 C6 C7 103.50(12)
C5 C6 C4 130.80(13)
C7 C6 C4 125.64(13)
N4 C7 N3 119.99(13)
N4 C7 C6 112.24(13)
N3 C7 C6 127.65(13)
N8 C8 C9 107.84(13)
N8 C8 H8 126.1
C9 C8 H8 126.1
C8 C9 C10 103.72(12)
C8 C9 C4 129.06(13)
C10 C9 C4 127.14(13)
N7 C10 N6 120.27(13)
N7 C10 C9 112.06(13)
N6 C10 C9 127.61(13)

loop_
_geom_bond_atom_site_label_1
_geom_bond_atom_site_label_2
_geom_bond_distance
N1 C3 1.327(2)
N1 N2 1.3539(18)
N2 C1 1.334(2)
N2 H2N 0.858(15)
N3 C7 1.4008(19)
N3 H3A 0.904(16)
N3 H3B 0.885(15)
N4 C7 1.3306(19)
N4 N5 1.3628(18)
N5 C5 1.339(2)
N5 H5N 0.901(15)
N6 C10 1.4040(19)
N6 H6A 0.892(15)
N6 H6B 0.883(15)
N7 C10 1.3280(18)
N7 N8 1.3603(18)
N8 C8 1.3448(19)
N8 H8N 0.873(14)
C1 C2 1.365(2)
C1 H1 0.9300
C2 C3 1.399(2)
C2 H2 0.9300
C3 C4 1.5095(19)
C4 C6 1.5104(19)
C4 C9 1.5119(19)
C4 H4 0.9800
C5 C6 1.373(2)
C5 H5 0.9300
C6 C7 1.4096(19)
C8 C9 1.376(2)
C8 H8 0.9300
C9 C10 1.4136(19)

loop_
_geom_torsion_atom_site_label_1
_geom_torsion_atom_site_label_2
_geom_torsion_atom_site_label_3
_geom_torsion_atom_site_label_4
_geom_torsion
C3 N1 N2 C1 -0.12(18)
C7 N4 N5 C5 0.29(17)
C10 N7 N8 C8 0.14(17)
N1 N2 C1 C2 0.20(19)
N2 C1 C2 C3 -0.18(18)
N2 N1 C3 C2 0.00(17)
N2 N1 C3 C4 179.10(12)
C1 C2 C3 N1 0.12(18)
C1 C2 C3 C4 -178.92(14)
N1 C3 C4 C6 29.37(18)
C2 C3 C4 C6 -151.69(15)
N1 C3 C4 C9 -98.84(15)
C2 C3 C4 C9 80.10(18)
N4 N5 C5 C6 0.37(19)
N5 C5 C6 C7 -0.82(17)
N5 C5 C6 C4 176.51(14)
C3 C4 C6 C5 -109.78(17)
C9 C4 C6 C5 17.3(2)
C3 C4 C6 C7 67.03(18)
C9 C4 C6 C7 -165.93(13)
N5 N4 C7 N3 -177.23(13)
N5 N4 C7 C6 -0.84(16)
C5 C6 C7 N4 1.06(16)
C4 C6 C7 N4 -176.46(13)
C5 C6 C7 N3 177.10(15)
C4 C6 C7 N3 -0.4(2)
N7 N8 C8 C9 0.23(18)
N8 C8 C9 C10 -0.49(16)
N8 C8 C9 C4 -177.42(14)
C3 C4 C9 C8 10.7(2)
C6 C4 C9 C8 -116.37(16)
C3 C4 C9 C10 -165.55(14)
C6 C4 C9 C10 67.36(19)
N8 N7 C10 N6 -177.91(13)
N8 N7 C10 C9 -0.47(16)
C8 C9 C10 N7 0.61(17)
C4 C9 C10 N7 177.62(13)
C8 C9 C10 N6 177.82(14)
C4 C9 C10 N6 -5.2(2)
